data_4103968
loop_
_publ_author_name
'Soo Hyuk Choi'
'Ilia A. Guzei'
'Lara C. Spencer'
'Samuel H. Gellman'

_publ_contact_author_address
;
Department of Chemistry
University of Wisconsin-Madison
1101 University Ave
Madison, WI  53706
USA
;
_publ_contact_author_email iguzei@chem.wisc.edu
_publ_contact_author_fax 608-262-0381
_publ_contact_author_name
;
Guzei, Ilia A. 
;
_publ_contact_author_phone 608-263-4694
_publ_section_title
;
 Crystallographic Characterization of Helical Secondary Structures in 2:1
 and 1:2 \a/\b-Peptides
;
_journal_name_full 'Journal of the American Chemical Society'
_journal_page_first 2917
_journal_page_last 2924
_journal_paper_doi 10.1021/ja808168y
_journal_volume 131
_journal_year 2009
_chemical_absolute_configuration ad
_chemical_formula_moiety 'C67 H109 Br N10 O16'
_chemical_formula_sum 'C67 H109 Br N10 O16'
_chemical_formula_weight 1390.55
_chemical_name_systematic
; 
 ? 
;
_space_group_IT_number 4
_symmetry_cell_setting monoclinic
_symmetry_Int_Tables_number 4
_symmetry_space_group_name_Hall 'P 2yb'
_symmetry_space_group_name_H-M 'P 1 21 1'
_atom_sites_solution_hydrogens geom
_atom_sites_solution_primary direct
_atom_sites_solution_secondary difmap
_audit_creation_method
;
manual editing of the CIF file 
created by SHELXTL Ver. 6.10
and processed with modiCIfer-09152005. 
;
_cell_angle_alpha 90.00
_cell_angle_beta 112.2870(10)
_cell_angle_gamma 90.00
_cell_formula_units_Z 2
_cell_length_a 18.2435(11)
_cell_length_b 10.1114(6)
_cell_length_c 21.7817(14)
_cell_measurement_reflns_used 26871
_cell_measurement_temperature 100(2)
_cell_measurement_theta_max 26.3894
_cell_measurement_theta_min 2.2347
_cell_volume 3717.8(4)
_computing_cell_refinement 'SAINT Ver. 6.22  (Bruker-AXS, 2003)'
_computing_data_collection 'SMART Ver. 5.622 (Bruker-AXS, 2003)'
_computing_data_reduction 'SAINT Ver. 6.22'
_computing_molecular_graphics 'SHELXTL Ver. 6.10'
_computing_publication_material 'SHELXTL Ver. 6.10'
_computing_structure_refinement 'SHELXTL Ver. 6.10'
_computing_structure_solution 'SHELXTL Ver. 6.10 (Bruker-AXS, 2003)'
_diffrn_ambient_temperature 100(2)
_diffrn_measured_fraction_theta_full 0.997
_diffrn_measured_fraction_theta_max 0.997
_diffrn_measurement_device_type 'Bruker CCD-1000 area detector'
_diffrn_measurement_method '0.30\% \w scans'
_diffrn_radiation_monochromator graphite
_diffrn_radiation_source 'fine-focus sealed tube'
_diffrn_radiation_type Mo-K\a
_diffrn_radiation_wavelength 0.71073
_diffrn_reflns_av_R_equivalents 0.0261
_diffrn_reflns_av_sigmaI/netI 0.0240
_diffrn_reflns_limit_h_max 22
_diffrn_reflns_limit_h_min -22
_diffrn_reflns_limit_k_max 12
_diffrn_reflns_limit_k_min -12
_diffrn_reflns_limit_l_max 27
_diffrn_reflns_limit_l_min -27
_diffrn_reflns_number 51878
_diffrn_reflns_theta_full 26.40
_diffrn_reflns_theta_max 26.40
_diffrn_reflns_theta_min 2.02
_diffrn_standards_number 0
_exptl_absorpt_coefficient_mu 0.622
_exptl_absorpt_correction_T_max 0.8355
_exptl_absorpt_correction_T_min 0.8072
_exptl_absorpt_correction_type multi-scan
_exptl_absorpt_process_details
;
SADABS  (Bruker-AXS, 2003)
;
_exptl_crystal_colour colorless
_exptl_crystal_density_diffrn 1.242
_exptl_crystal_density_method 'not measured'
_exptl_crystal_description block
_exptl_crystal_F_000 1488
_exptl_crystal_size_max 0.36
_exptl_crystal_size_mid 0.31
_exptl_crystal_size_min 0.30
_refine_diff_density_max 1.408
_refine_diff_density_min -0.990
_refine_diff_density_rms 0.066
_refine_ls_abs_structure_details 'Flack H D (1983), Acta Cryst. A39, 876-881'
_refine_ls_abs_structure_Flack 0.005(5)
_refine_ls_extinction_method none
_refine_ls_goodness_of_fit_ref 1.007
_refine_ls_hydrogen_treatment constr
_refine_ls_matrix_type full
_refine_ls_number_parameters 860
_refine_ls_number_reflns 15199
_refine_ls_number_restraints 9
_refine_ls_restrained_S_all 1.007
_refine_ls_R_factor_all 0.0493
_refine_ls_R_factor_gt 0.0462
_refine_ls_shift/su_max 0.000
_refine_ls_shift/su_mean 0.000
_refine_ls_structure_factor_coef Fsqd
_refine_ls_weighting_details 'calc w=1/[\s^2^(Fo^2^)+(0.0957P)^2^+1.8221P] where P=(Fo^2^+2Fc^2^)/3'
_refine_ls_weighting_scheme calc
_refine_ls_wR_factor_gt 0.1319
_refine_ls_wR_factor_ref 0.1346
_reflns_number_gt 14298
_reflns_number_total 15199
_reflns_threshold_expression I>2\s(I)
_cod_data_source_file ja808168y_si_011.cif
_cod_data_source_block gellman58
_cod_original_sg_symbol_Hall 'P 2yb       '
_cod_original_sg_symbol_H-M 'P 1 21 1 '
_cod_database_code 4103968

loop_
_symmetry_equiv_pos_as_xyz
'x, y, z'
'-x, y+1/2, -z'

loop_
_atom_site_label
_atom_site_type_symbol
_atom_site_fract_x
_atom_site_fract_y
_atom_site_fract_z
_atom_site_U_iso_or_equiv
_atom_site_adp_type
_atom_site_occupancy
_atom_site_symmetry_multiplicity
_atom_site_calc_flag
_atom_site_refinement_flags
_atom_site_disorder_assembly
_atom_site_disorder_group
Br1 Br 0.22825(2) -0.33137(4) -0.029096(18) 0.05059(11) Uani 1 1 d . . .
O1 O 1.24886(11) 0.1996(2) 0.82284(9) 0.0279(4) Uani 1 1 d . . .
O2 O 1.12525(11) 0.2397(2) 0.74594(9) 0.0256(4) Uani 1 1 d . . .
O3 O 0.95804(10) 0.3679(2) 0.76818(9) 0.0255(4) Uani 1 1 d . . .
O4 O 0.93799(11) 0.5546(2) 0.60562(9) 0.0262(4) Uani 1 1 d . . .
O5 O 0.82817(10) 0.23633(18) 0.53601(8) 0.0215(4) Uani 1 1 d . . .
O6 O 0.65329(10) 0.39833(18) 0.55006(8) 0.0216(4) Uani 1 1 d . . .
O7 O 0.64748(10) 0.55845(18) 0.38941(9) 0.0230(4) Uani 1 1 d . . .
O8 O 0.53499(10) 0.26090(18) 0.31775(8) 0.0212(3) Uani 1 1 d . . .
O9 O 0.35634(10) 0.43289(19) 0.31618(8) 0.0220(4) Uani 1 1 d . . .
O10 O 0.40572(14) 0.6241(2) 0.14793(10) 0.0400(5) Uani 1 1 d . . .
O11 O 0.25564(11) 0.2553(2) 0.08599(9) 0.0257(4) Uani 1 1 d . A .
O12 O 0.07021(11) 0.2862(2) 0.07645(10) 0.0335(4) Uani 1 1 d . . .
O13 O 0.15282(10) 0.15817(19) 0.15843(8) 0.0241(4) Uani 1 1 d . . .
N1 N 1.15677(12) 0.2700(2) 0.85691(10) 0.0211(4) Uani 1 1 d . . .
H1 H 1.1962 0.2863 0.8947 0.025 Uiso 1 1 calc R . .
N2 N 1.06780(12) 0.4955(2) 0.80049(11) 0.0223(4) Uani 1 1 d . . .
H2 H 1.1180 0.5023 0.8270 0.027 Uiso 1 1 calc R . .
N3 N 1.04375(12) 0.4184(2) 0.63261(10) 0.0206(4) Uani 1 1 d . . .
H3 H 1.0947 0.4083 0.6559 0.025 Uiso 1 1 calc R . .
N4 N 0.84750(11) 0.2703(2) 0.64394(10) 0.0184(4) Uani 1 1 d . . .
H4 H 0.8830 0.2798 0.6845 0.022 Uiso 1 1 calc R . .
N5 N 0.77170(11) 0.5035(2) 0.58525(10) 0.0183(4) Uani 1 1 d . . .
H5 H 0.8221 0.4995 0.6115 0.022 Uiso 1 1 calc R . .
N6 N 0.75088(12) 0.4172(2) 0.42750(10) 0.0177(4) Uani 1 1 d . . .
H6 H 0.7997 0.4051 0.4560 0.021 Uiso 1 1 calc R . .
N7 N 0.54462(12) 0.2999(2) 0.42280(10) 0.0197(4) Uani 1 1 d . . .
H7 H 0.5769 0.3110 0.4643 0.024 Uiso 1 1 calc R . .
N8 N 0.47643(12) 0.5332(2) 0.35565(10) 0.0188(4) Uani 1 1 d . . .
H8 H 0.5258 0.5278 0.3840 0.023 Uiso 1 1 calc R . .
N9 N 0.46734(12) 0.4478(2) 0.20924(10) 0.0195(4) Uani 1 1 d . . .
H9 H 0.4998 0.4214 0.2487 0.023 Uiso 1 1 calc R . .
N10 N 0.26769(12) 0.3414(2) 0.18412(10) 0.0227(4) Uani 1 1 d . A .
H10 H 0.2987 0.3558 0.2257 0.027 Uiso 1 1 calc R . .
C1 C 1.28214(19) 0.2595(4) 0.72785(16) 0.0396(7) Uani 1 1 d . . .
H1A H 1.2278 0.2886 0.7024 0.059 Uiso 1 1 calc R . .
H1B H 1.3060 0.2265 0.6974 0.059 Uiso 1 1 calc R . .
H1C H 1.3133 0.3341 0.7533 0.059 Uiso 1 1 calc R . .
C2 C 1.2332(3) 0.0302(4) 0.7374(3) 0.0644(12) Uani 1 1 d . . .
H2A H 1.2336 -0.0383 0.7694 0.097 Uiso 1 1 calc R . .
H2B H 1.2570 -0.0049 0.7073 0.097 Uiso 1 1 calc R . .
H2C H 1.1785 0.0573 0.7118 0.097 Uiso 1 1 calc R . .
C3 C 1.3661(2) 0.1159(6) 0.8204(2) 0.0751(17) Uani 1 1 d . . .
H3A H 1.3952 0.1972 0.8390 0.113 Uiso 1 1 calc R . .
H3B H 1.3923 0.0694 0.7948 0.113 Uiso 1 1 calc R . .
H3C H 1.3652 0.0588 0.8565 0.113 Uiso 1 1 calc R . .
C4 C 1.28117(17) 0.1504(3) 0.77487(14) 0.0342(7) Uani 1 1 d . . .
C5 C 1.17289(15) 0.2357(2) 0.80337(12) 0.0204(5) Uani 1 1 d . . .
C6 C 1.07544(14) 0.2806(3) 0.85361(12) 0.0209(5) Uani 1 1 d . . .
C7 C 1.08021(16) 0.3272(3) 0.92214(13) 0.0283(6) Uani 1 1 d . . .
H7A H 1.1097 0.2620 0.9558 0.042 Uiso 1 1 calc R . .
H7B H 1.0266 0.3365 0.9218 0.042 Uiso 1 1 calc R . .
H7C H 1.1074 0.4127 0.9326 0.042 Uiso 1 1 calc R . .
C8 C 1.03305(17) 0.1471(3) 0.83691(15) 0.0319(6) Uani 1 1 d . . .
H8A H 1.0323 0.1159 0.7941 0.048 Uiso 1 1 calc R . .
H8B H 0.9786 0.1570 0.8345 0.048 Uiso 1 1 calc R . .
H8C H 1.0611 0.0828 0.8715 0.048 Uiso 1 1 calc R . .
C9 C 1.02903(14) 0.3851(3) 0.80182(12) 0.0209(5) Uani 1 1 d . . .
C10 C 1.03064(15) 0.6052(3) 0.75713(12) 0.0227(5) Uani 1 1 d . . .
H10A H 0.9719 0.5929 0.7400 0.027 Uiso 1 1 calc R . .
C11 C 1.0508(2) 0.7406(3) 0.79073(15) 0.0350(7) Uani 1 1 d . . .
H11A H 1.1083 0.7493 0.8167 0.042 Uiso 1 1 calc R . .
H11B H 1.0217 0.7562 0.8203 0.042 Uiso 1 1 calc R . .
C12 C 1.0232(2) 0.8357(3) 0.73121(16) 0.0394(7) Uani 1 1 d . . .
H12A H 0.9654 0.8515 0.7157 0.047 Uiso 1 1 calc R . .
H12B H 1.0511 0.9216 0.7433 0.047 Uiso 1 1 calc R . .
C13 C 1.04413(17) 0.7659(3) 0.67745(15) 0.0290(6) Uani 1 1 d . . .
H13A H 1.0932 0.8037 0.6753 0.035 Uiso 1 1 calc R . .
H13B H 1.0007 0.7765 0.6335 0.035 Uiso 1 1 calc R . .
C14 C 1.05622(14) 0.6183(3) 0.69705(13) 0.0217(5) Uani 1 1 d . . .
H14 H 1.1136 0.5950 0.7112 0.026 Uiso 1 1 calc R . .
C15 C 1.00724(14) 0.5280(2) 0.64091(12) 0.0190(5) Uani 1 1 d . . .
C16 C 1.00082(14) 0.3158(3) 0.58596(11) 0.0197(5) Uani 1 1 d . . .
H16 H 0.9589 0.3589 0.5471 0.024 Uiso 1 1 calc R . .
C17 C 1.05421(16) 0.2347(3) 0.56064(14) 0.0298(6) Uani 1 1 d . . .
H17A H 1.0629 0.2803 0.5238 0.036 Uiso 1 1 calc R . .
H17B H 1.1061 0.2165 0.5966 0.036 Uiso 1 1 calc R . .
C18 C 1.0071(2) 0.1097(4) 0.5372(2) 0.0526(10) Uani 1 1 d . . .
H18A H 0.9630 0.1236 0.4940 0.063 Uiso 1 1 calc R . .
H18B H 1.0412 0.0372 0.5327 0.063 Uiso 1 1 calc R . .
C19 C 0.97640(18) 0.0790(3) 0.59050(19) 0.0393(8) Uani 1 1 d . . .
H19A H 1.0160 0.0278 0.6267 0.047 Uiso 1 1 calc R . .
H19B H 0.9269 0.0267 0.5722 0.047 Uiso 1 1 calc R . .
C20 C 0.96067(14) 0.2141(3) 0.61648(13) 0.0216(5) Uani 1 1 d . . .
H20 H 0.9865 0.2166 0.6660 0.026 Uiso 1 1 calc R . .
C21 C 0.87292(14) 0.2410(2) 0.59507(11) 0.0177(4) Uani 1 1 d . . .
C22 C 0.76353(13) 0.2873(2) 0.63292(11) 0.0189(5) Uani 1 1 d . . .
C23 C 0.71790(14) 0.1579(3) 0.60788(12) 0.0220(5) Uani 1 1 d . . .
H23A H 0.7201 0.1343 0.5650 0.033 Uiso 1 1 calc R . .
H23B H 0.6625 0.1698 0.6027 0.033 Uiso 1 1 calc R . .
H23C H 0.7419 0.0872 0.6400 0.033 Uiso 1 1 calc R . .
C24 C 0.75980(16) 0.3276(3) 0.69966(12) 0.0265(5) Uani 1 1 d . . .
H24A H 0.7849 0.2590 0.7328 0.040 Uiso 1 1 calc R . .
H24B H 0.7043 0.3379 0.6945 0.040 Uiso 1 1 calc R . .
H24C H 0.7878 0.4116 0.7143 0.040 Uiso 1 1 calc R . .
C25 C 0.72481(14) 0.4005(2) 0.58380(11) 0.0180(5) Uani 1 1 d . . .
C26 C 0.74275(14) 0.6214(2) 0.54527(12) 0.0185(5) Uani 1 1 d . . .
H26 H 0.6839 0.6262 0.5314 0.022 Uiso 1 1 calc R . .
C27 C 0.77974(15) 0.7494(3) 0.58246(13) 0.0237(5) Uani 1 1 d . . .
H27A H 0.7478 0.7844 0.6068 0.028 Uiso 1 1 calc R . .
H27B H 0.8344 0.7329 0.6145 0.028 Uiso 1 1 calc R . .
C28 C 0.7799(3) 0.8466(3) 0.52868(17) 0.0463(9) Uani 1 1 d . . .
H28A H 0.7462 0.9240 0.5275 0.056 Uiso 1 1 calc R . .
H28B H 0.8344 0.8782 0.5378 0.056 Uiso 1 1 calc R . .
C29 C 0.74750(16) 0.7729(3) 0.46247(14) 0.0254(5) Uani 1 1 d . . .
H29A H 0.7755 0.7998 0.4335 0.030 Uiso 1 1 calc R . .
H29B H 0.6901 0.7894 0.4390 0.030 Uiso 1 1 calc R . .
C30 C 0.76349(14) 0.6274(2) 0.48261(12) 0.0181(5) Uani 1 1 d . . .
H30 H 0.8211 0.6081 0.4953 0.022 Uiso 1 1 calc R . .
C31 C 0.71520(14) 0.5316(2) 0.42914(11) 0.0177(4) Uani 1 1 d . . .
C32 C 0.71307(14) 0.3113(2) 0.38097(11) 0.0176(4) Uani 1 1 d . . .
H32 H 0.6794 0.3511 0.3373 0.021 Uiso 1 1 calc R . .
C33 C 0.77558(17) 0.2197(3) 0.37079(14) 0.0273(6) Uani 1 1 d . . .
H33A H 0.7712 0.2237 0.3241 0.033 Uiso 1 1 calc R . .
H33B H 0.8296 0.2477 0.3999 0.033 Uiso 1 1 calc R . .
C34 C 0.75962(18) 0.0814(3) 0.38803(17) 0.0344(6) Uani 1 1 d . . .
H34A H 0.7934 0.0596 0.4345 0.041 Uiso 1 1 calc R . .
H34B H 0.7694 0.0159 0.3582 0.041 Uiso 1 1 calc R . .
C35 C 0.67173(17) 0.0841(3) 0.37817(17) 0.0328(6) Uani 1 1 d . . .
H35A H 0.6592 0.0120 0.4034 0.039 Uiso 1 1 calc R . .
H35B H 0.6374 0.0752 0.3306 0.039 Uiso 1 1 calc R . .
C36 C 0.66080(14) 0.2201(2) 0.40498(12) 0.0194(5) Uani 1 1 d . . .
H36 H 0.6818 0.2182 0.4546 0.023 Uiso 1 1 calc R . .
C37 C 0.57514(14) 0.2631(2) 0.37805(12) 0.0181(4) Uani 1 1 d . . .
C38 C 0.45982(14) 0.3223(3) 0.40516(11) 0.0204(5) Uani 1 1 d . . .
C39 C 0.41365(15) 0.1945(3) 0.37943(13) 0.0253(5) Uani 1 1 d . . .
H39A H 0.4225 0.1643 0.3401 0.038 Uiso 1 1 calc R . .
H39B H 0.3570 0.2107 0.3678 0.038 Uiso 1 1 calc R . .
H39C H 0.4318 0.1264 0.4140 0.038 Uiso 1 1 calc R . .
C40 C 0.44819(17) 0.3690(3) 0.46763(13) 0.0289(6) Uani 1 1 d . . .
H40A H 0.4634 0.2981 0.5008 0.043 Uiso 1 1 calc R . .
H40B H 0.3924 0.3919 0.4565 0.043 Uiso 1 1 calc R . .
H40C H 0.4813 0.4470 0.4857 0.043 Uiso 1 1 calc R . .
C41 C 0.42676(14) 0.4336(2) 0.35309(11) 0.0176(5) Uani 1 1 d . . .
C42 C 0.45203(13) 0.6500(2) 0.31339(11) 0.0185(4) Uani 1 1 d . . .
H42 H 0.3932 0.6478 0.2892 0.022 Uiso 1 1 calc R . .
C43 C 0.47497(15) 0.7800(3) 0.35118(13) 0.0230(5) Uani 1 1 d . . .
H43A H 0.5305 0.7778 0.3834 0.028 Uiso 1 1 calc R . .
H43B H 0.4397 0.8001 0.3751 0.028 Uiso 1 1 calc R . .
C44 C 0.46448(16) 0.8812(3) 0.29626(14) 0.0261(5) Uani 1 1 d . . .
H44A H 0.4083 0.9077 0.2745 0.031 Uiso 1 1 calc R . .
H44B H 0.4969 0.9610 0.3143 0.031 Uiso 1 1 calc R . .
C45 C 0.4926(2) 0.8096(3) 0.24731(15) 0.0348(7) Uani 1 1 d . . .
H45A H 0.5468 0.8386 0.2534 0.042 Uiso 1 1 calc R . .
H45B H 0.4567 0.8289 0.2011 0.042 Uiso 1 1 calc R . .
C46 C 0.49181(14) 0.6614(3) 0.26194(11) 0.0211(5) Uani 1 1 d . . .
H46 H 0.5479 0.6305 0.2834 0.025 Uiso 1 1 calc R . .
C47 C 0.45048(14) 0.5771(3) 0.20081(12) 0.0205(5) Uani 1 1 d . . .
C48 C 0.43587(15) 0.3480(3) 0.15791(12) 0.0227(5) Uani 1 1 d . A .
H48 H 0.4032 0.3921 0.1151 0.027 Uiso 1 1 calc R . .
C49 C 0.50220(14) 0.2682(3) 0.14834(13) 0.0389(7) Uani 1 1 d D . .
H49A H 0.5244 0.3163 0.1197 0.047 Uiso 0.715(6) 1 calc PR A 1
H49B H 0.5454 0.2488 0.1915 0.047 Uiso 0.715(6) 1 calc PR A 1
H49C H 0.4980 0.2746 0.1027 0.047 Uiso 0.285(6) 1 d PR A 2
H49D H 0.5536 0.3020 0.1770 0.047 Uiso 0.285(6) 1 d PR A 2
C50 C 0.46065(14) 0.1419(3) 0.11496(13) 0.0315(8) Uani 0.715(6) 1 d PRD A 1
H50A H 0.4984 0.0707 0.1209 0.038 Uiso 0.715(6) 1 d PR A 1
H50B H 0.4314 0.1557 0.0679 0.038 Uiso 0.715(6) 1 d PR A 1
C50A C 0.4928(2) 0.1255(4) 0.1661(5) 0.0315(8) Uani 0.285(6) 1 d PD A 2
H50C H 0.5101 0.0635 0.1391 0.038 Uiso 0.285(6) 1 calc PR A 2
H50D H 0.5239 0.1083 0.2137 0.038 Uiso 0.285(6) 1 calc PR A 2
C51 C 0.40465(11) 0.11173(19) 0.15040(9) 0.0315(6) Uani 1 1 d D . .
H51A H 0.4305 0.0511 0.1882 0.038 Uiso 0.715(6) 1 calc PR A 1
H51B H 0.3558 0.0689 0.1194 0.038 Uiso 0.715(6) 1 calc PR A 1
H51C H 0.3940 0.0374 0.1739 0.038 Uiso 0.285(6) 1 d PR A 2
H51D H 0.3749 0.1007 0.1032 0.038 Uiso 0.285(6) 1 d PR A 2
C52 C 0.38439(11) 0.24367(19) 0.17539(9) 0.0217(5) Uani 1 1 d R A .
H52 H 0.4011 0.2394 0.2247 0.026 Uiso 1 1 calc R . .
C53 C 0.29727(14) 0.2802(3) 0.14460(12) 0.0210(5) Uani 1 1 d . . .
C54 C 0.18541(15) 0.3854(3) 0.16076(13) 0.0242(5) Uani 1 1 d . . .
C55 C 0.16624(17) 0.4217(3) 0.22118(14) 0.0333(6) Uani 1 1 d . A .
H55A H 0.1760 0.3451 0.2508 0.050 Uiso 1 1 calc R . .
H55B H 0.1105 0.4478 0.2066 0.050 Uiso 1 1 calc R . .
H55C H 0.2000 0.4954 0.2449 0.050 Uiso 1 1 calc R . .
C56 C 0.1717(2) 0.5050(3) 0.11373(17) 0.0385(7) Uani 1 1 d . A .
H56A H 0.2024 0.5807 0.1384 0.058 Uiso 1 1 calc R . .
H56B H 0.1153 0.5278 0.0956 0.058 Uiso 1 1 calc R . .
H56C H 0.1887 0.4826 0.0774 0.058 Uiso 1 1 calc R . .
C57 C 0.13003(14) 0.2722(3) 0.12490(12) 0.0223(5) Uani 1 1 d . A .
C58 C 0.10282(16) 0.0437(3) 0.13144(14) 0.0279(6) Uani 1 1 d . . .
H58A H 0.0490 0.0736 0.1029 0.033 Uiso 1 1 calc R . .
H58B H 0.0986 -0.0090 0.1683 0.033 Uiso 1 1 calc R . .
C59 C 0.13558(15) -0.0417(3) 0.09151(13) 0.0239(5) Uani 1 1 d . . .
C60 C 0.08792(16) -0.0753(3) 0.02701(14) 0.0325(6) Uani 1 1 d . . .
H60 H 0.0363 -0.0388 0.0071 0.039 Uiso 1 1 calc R . .
C61 C 0.11601(17) -0.1633(4) -0.00878(14) 0.0378(7) Uani 1 1 d . . .
H61 H 0.0832 -0.1882 -0.0527 0.045 Uiso 1 1 calc R . .
C62 C 0.19084(17) -0.2128(3) 0.02006(15) 0.0317(6) Uani 1 1 d . . .
C63 C 0.24081(16) -0.1794(3) 0.08435(14) 0.0271(5) Uani 1 1 d . . .
H63 H 0.2930 -0.2141 0.1035 0.032 Uiso 1 1 calc R . .
C64 C 0.21165(16) -0.0935(3) 0.11961(13) 0.0256(5) Uani 1 1 d . . .
H64 H 0.2444 -0.0697 0.1637 0.031 Uiso 1 1 calc R . .
O14 O 0.28491(12) 0.1965(2) -0.02194(9) 0.0337(5) Uani 1 1 d . . .
H14A H 0.2773 0.2149 0.0128 0.051 Uiso 1 1 calc R . .
C65 C 0.2844(3) 0.0555(4) -0.03002(17) 0.0497(9) Uani 1 1 d . . .
H65A H 0.3311 0.0286 -0.0388 0.075 Uiso 1 1 calc R . .
H65B H 0.2363 0.0293 -0.0674 0.075 Uiso 1 1 calc R . .
H65C H 0.2853 0.0125 0.0106 0.075 Uiso 1 1 calc R . .
O15 O 0.24139(12) 0.5370(2) -0.16713(11) 0.0350(5) Uani 1 1 d . . .
H15 H 0.2743 0.4848 -0.1408 0.052 Uiso 1 1 calc R . .
C66 C 0.2812(2) 0.6485(4) -0.17750(16) 0.0451(8) Uani 1 1 d . . .
H66A H 0.3118 0.6899 -0.1347 0.068 Uiso 1 1 calc R . .
H66B H 0.2425 0.7119 -0.2058 0.068 Uiso 1 1 calc R . .
H66C H 0.3171 0.6214 -0.1992 0.068 Uiso 1 1 calc R . .
O16 O 0.3566(2) 0.4081(4) -0.06737(17) 0.0419(6) Uiso 0.612(3) 1 d PD B 1
H16A H 0.3804 0.3425 -0.0746 0.063 Uiso 0.612(3) 1 calc PR B 1
C67 C 0.4102(3) 0.4841(5) -0.0142(2) 0.0419(6) Uiso 0.612(3) 1 d PD B 1
H67A H 0.4217 0.5677 -0.0315 0.063 Uiso 0.612(3) 1 calc PR B 1
H67B H 0.4596 0.4345 0.0071 0.063 Uiso 0.612(3) 1 calc PR B 1
H67C H 0.3864 0.5025 0.0184 0.063 Uiso 0.612(3) 1 calc PR B 1
O16A O 0.4538(4) 0.7179(5) 0.0219(3) 0.0419(6) Uiso 0.388(3) 1 d PD B 2
H16B H 0.4476 0.7712 0.0491 0.063 Uiso 0.388(3) 1 calc PR B 2
C67A C 0.4413(5) 0.5858(6) 0.0394(4) 0.0419(6) Uiso 0.388(3) 1 d PD B 2
H67D H 0.4821 0.5276 0.0352 0.063 Uiso 0.388(3) 1 calc PR B 2
H67E H 0.3889 0.5552 0.0097 0.063 Uiso 0.388(3) 1 calc PR B 2
H67F H 0.4444 0.5843 0.0853 0.063 Uiso 0.388(3) 1 calc PR B 2

loop_
_atom_site_aniso_label
_atom_site_aniso_U_11
_atom_site_aniso_U_22
_atom_site_aniso_U_33
_atom_site_aniso_U_23
_atom_site_aniso_U_13
_atom_site_aniso_U_12
Br1 0.04731(19) 0.0592(2) 0.0556(2) -0.02926(17) 0.03111(16) -0.01486(16)
O1 0.0229(9) 0.0416(12) 0.0202(8) 0.0077(8) 0.0094(7) 0.0142(8)
O2 0.0235(9) 0.0343(10) 0.0175(8) -0.0007(7) 0.0058(7) 0.0061(8)
O3 0.0181(8) 0.0359(10) 0.0207(8) -0.0066(8) 0.0053(7) -0.0008(7)
O4 0.0185(8) 0.0288(10) 0.0276(9) 0.0028(8) 0.0046(7) 0.0052(7)
O5 0.0214(8) 0.0247(9) 0.0169(8) -0.0002(7) 0.0057(7) -0.0009(7)
O6 0.0165(8) 0.0258(9) 0.0196(8) -0.0006(7) 0.0035(7) -0.0010(7)
O7 0.0168(8) 0.0225(9) 0.0248(9) 0.0023(7) 0.0023(7) 0.0024(7)
O8 0.0187(8) 0.0252(9) 0.0163(8) 0.0011(7) 0.0027(7) 0.0005(7)
O9 0.0177(8) 0.0286(9) 0.0178(8) -0.0022(7) 0.0045(7) -0.0003(7)
O10 0.0491(13) 0.0392(12) 0.0202(9) 0.0043(9) 0.0001(9) 0.0159(10)
O11 0.0227(9) 0.0349(10) 0.0161(8) -0.0019(7) 0.0036(7) 0.0001(8)
O12 0.0217(9) 0.0394(12) 0.0297(10) -0.0001(9) -0.0012(8) -0.0011(8)
O13 0.0235(8) 0.0231(9) 0.0233(8) -0.0005(7) 0.0064(7) -0.0037(8)
N1 0.0193(10) 0.0274(11) 0.0154(9) 0.0010(8) 0.0054(8) 0.0035(8)
N2 0.0175(10) 0.0253(11) 0.0210(10) -0.0010(8) 0.0039(8) 0.0035(8)
N3 0.0141(9) 0.0241(11) 0.0210(10) -0.0007(8) 0.0036(8) 0.0013(8)
N4 0.0151(9) 0.0239(10) 0.0143(9) 0.0026(8) 0.0033(7) 0.0006(8)
N5 0.0135(9) 0.0209(10) 0.0183(9) -0.0011(8) 0.0035(8) 0.0000(8)
N6 0.0163(9) 0.0169(10) 0.0159(9) -0.0001(7) 0.0017(7) 0.0005(7)
N7 0.0179(9) 0.0241(11) 0.0128(9) 0.0033(8) 0.0011(7) -0.0007(8)
N8 0.0146(9) 0.0226(10) 0.0163(9) 0.0032(8) 0.0026(8) 0.0015(8)
N9 0.0178(9) 0.0225(10) 0.0151(9) 0.0001(8) 0.0029(8) -0.0003(8)
N10 0.0192(10) 0.0280(11) 0.0166(9) -0.0030(8) 0.0017(8) -0.0044(8)
C1 0.0325(15) 0.058(2) 0.0330(15) 0.0152(15) 0.0178(13) 0.0102(14)
C2 0.098(3) 0.037(2) 0.085(3) -0.009(2) 0.065(3) 0.011(2)
C3 0.052(2) 0.133(5) 0.057(2) 0.053(3) 0.039(2) 0.060(3)
C4 0.0336(14) 0.0455(18) 0.0315(14) 0.0096(13) 0.0212(12) 0.0174(14)
C5 0.0215(12) 0.0188(11) 0.0204(11) -0.0013(9) 0.0073(10) 0.0015(9)
C6 0.0209(11) 0.0236(12) 0.0193(11) -0.0036(9) 0.0089(9) 0.0005(10)
C7 0.0285(13) 0.0385(15) 0.0205(12) 0.0017(11) 0.0123(10) 0.0075(11)
C8 0.0317(13) 0.0253(14) 0.0395(15) -0.0013(12) 0.0145(12) -0.0039(11)
C9 0.0201(11) 0.0279(13) 0.0160(10) -0.0051(9) 0.0084(9) 0.0033(10)
C10 0.0192(11) 0.0261(13) 0.0207(12) 0.0001(10) 0.0051(10) 0.0053(10)
C11 0.0438(17) 0.0268(15) 0.0325(15) -0.0035(12) 0.0125(13) 0.0099(12)
C12 0.057(2) 0.0250(14) 0.0390(16) 0.0006(12) 0.0213(15) 0.0135(13)
C13 0.0328(14) 0.0200(12) 0.0367(15) 0.0019(11) 0.0161(12) -0.0013(11)
C14 0.0183(11) 0.0213(12) 0.0257(12) -0.0025(10) 0.0086(10) 0.0009(9)
C15 0.0172(11) 0.0234(12) 0.0174(11) 0.0046(9) 0.0075(9) 0.0004(9)
C16 0.0182(11) 0.0249(12) 0.0150(10) -0.0002(9) 0.0052(9) -0.0005(9)
C17 0.0257(13) 0.0379(16) 0.0293(14) -0.0087(11) 0.0144(11) -0.0015(11)
C18 0.0397(18) 0.052(2) 0.061(2) -0.0339(18) 0.0132(16) 0.0037(16)
C19 0.0239(13) 0.0192(14) 0.072(2) -0.0011(14) 0.0152(14) 0.0050(11)
C20 0.0182(11) 0.0207(12) 0.0241(12) 0.0062(9) 0.0061(10) 0.0027(9)
C21 0.0180(11) 0.0157(11) 0.0171(11) 0.0034(8) 0.0040(9) 0.0010(8)
C22 0.0161(10) 0.0242(12) 0.0174(11) 0.0005(9) 0.0075(9) -0.0008(9)
C23 0.0208(11) 0.0221(12) 0.0227(11) 0.0042(10) 0.0078(9) -0.0028(10)
C24 0.0255(12) 0.0373(15) 0.0188(11) -0.0001(11) 0.0107(10) -0.0002(11)
C25 0.0201(11) 0.0212(12) 0.0155(10) -0.0033(9) 0.0099(9) 0.0008(9)
C26 0.0173(10) 0.0155(11) 0.0214(11) -0.0032(9) 0.0060(9) -0.0004(8)
C27 0.0214(12) 0.0192(12) 0.0287(13) -0.0065(10) 0.0073(10) 0.0008(10)
C28 0.080(3) 0.0221(15) 0.0495(19) -0.0108(13) 0.0385(19) -0.0187(15)
C29 0.0260(12) 0.0167(12) 0.0341(14) 0.0013(10) 0.0121(11) -0.0015(10)
C30 0.0159(10) 0.0169(11) 0.0215(11) 0.0014(9) 0.0072(9) 0.0012(8)
C31 0.0153(10) 0.0207(12) 0.0177(10) 0.0059(9) 0.0068(9) -0.0010(9)
C32 0.0203(11) 0.0170(11) 0.0157(10) 0.0007(8) 0.0069(9) -0.0001(9)
C33 0.0312(14) 0.0290(13) 0.0263(13) -0.0032(11) 0.0161(11) 0.0034(11)
C34 0.0317(15) 0.0265(15) 0.0426(17) -0.0030(12) 0.0113(13) 0.0038(11)
C35 0.0238(13) 0.0153(12) 0.0512(18) -0.0005(11) 0.0050(12) -0.0009(10)
C36 0.0189(11) 0.0194(11) 0.0171(11) 0.0047(9) 0.0036(9) -0.0007(9)
C37 0.0175(11) 0.0165(11) 0.0179(11) 0.0033(9) 0.0040(9) -0.0025(9)
C38 0.0190(11) 0.0261(12) 0.0168(11) 0.0031(9) 0.0075(9) -0.0012(10)
C39 0.0204(11) 0.0257(14) 0.0280(12) 0.0044(10) 0.0072(10) -0.0041(10)
C40 0.0300(13) 0.0402(15) 0.0192(12) 0.0010(11) 0.0124(11) 0.0013(12)
C41 0.0165(11) 0.0236(12) 0.0131(10) -0.0029(9) 0.0061(9) 0.0023(9)
C42 0.0163(10) 0.0203(12) 0.0176(10) 0.0015(9) 0.0048(8) 0.0038(9)
C43 0.0186(11) 0.0257(13) 0.0235(12) -0.0039(10) 0.0064(10) 0.0012(10)
C44 0.0266(13) 0.0207(12) 0.0320(13) -0.0022(10) 0.0122(11) -0.0005(10)
C45 0.0571(19) 0.0202(13) 0.0326(14) 0.0042(11) 0.0232(14) 0.0051(12)
C46 0.0203(10) 0.0227(12) 0.0201(11) 0.0025(10) 0.0073(9) 0.0045(10)
C47 0.0192(11) 0.0235(12) 0.0190(11) 0.0030(9) 0.0076(9) 0.0045(9)
C48 0.0264(12) 0.0255(13) 0.0181(11) -0.0047(9) 0.0105(10) -0.0064(10)
C49 0.0444(17) 0.0398(17) 0.0467(17) -0.0099(14) 0.0333(15) -0.0041(14)
C50 0.0197(16) 0.043(2) 0.0304(16) -0.0131(17) 0.0079(13) 0.0005(15)
C50A 0.0197(16) 0.043(2) 0.0304(16) -0.0131(17) 0.0079(13) 0.0005(15)
C51 0.0313(14) 0.0229(13) 0.0344(14) 0.0056(11) 0.0056(12) 0.0027(11)
C52 0.0194(11) 0.0266(13) 0.0178(11) 0.0032(9) 0.0056(9) -0.0031(10)
C53 0.0195(11) 0.0224(12) 0.0188(11) 0.0027(9) 0.0049(9) -0.0058(9)
C54 0.0240(12) 0.0247(13) 0.0215(11) -0.0004(10) 0.0060(10) 0.0017(10)
C55 0.0281(14) 0.0407(17) 0.0288(13) -0.0105(12) 0.0081(11) 0.0017(12)
C56 0.0409(17) 0.0246(15) 0.0452(18) 0.0076(13) 0.0111(14) 0.0019(12)
C57 0.0188(11) 0.0280(13) 0.0186(11) -0.0011(10) 0.0053(10) 0.0023(10)
C58 0.0253(13) 0.0283(14) 0.0335(14) -0.0035(11) 0.0151(11) -0.0080(11)
C59 0.0238(12) 0.0228(12) 0.0263(12) -0.0001(10) 0.0110(10) -0.0069(10)
C60 0.0191(12) 0.0475(17) 0.0293(14) 0.0015(13) 0.0074(11) -0.0035(12)
C61 0.0269(14) 0.063(2) 0.0230(13) -0.0104(13) 0.0085(11) -0.0159(14)
C62 0.0327(14) 0.0341(15) 0.0348(14) -0.0089(12) 0.0202(12) -0.0102(12)
C63 0.0246(13) 0.0275(13) 0.0274(13) -0.0003(11) 0.0080(11) -0.0027(10)
C64 0.0265(13) 0.0254(13) 0.0213(12) 0.0000(10) 0.0049(10) -0.0058(10)
O14 0.0318(10) 0.0481(13) 0.0215(9) 0.0079(9) 0.0105(8) 0.0090(9)
C65 0.071(2) 0.049(2) 0.0285(15) 0.0048(14) 0.0173(16) 0.0087(18)
O15 0.0250(10) 0.0374(12) 0.0389(11) 0.0026(9) 0.0080(9) -0.0008(9)
C66 0.0384(16) 0.058(2) 0.0355(15) 0.0074(15) 0.0096(13) -0.0128(16)

loop_
_atom_type_symbol
_atom_type_description
_atom_type_scat_dispersion_real
_atom_type_scat_dispersion_imag
_atom_type_scat_source
C C 0.0033 0.0016 'International Tables Vol C Tables 4.2.6.8 and 6.1.1.4'
H H 0.0000 0.0000 'International Tables Vol C Tables 4.2.6.8 and 6.1.1.4'
N N 0.0061 0.0033 'International Tables Vol C Tables 4.2.6.8 and 6.1.1.4'
O O 0.0106 0.0060 'International Tables Vol C Tables 4.2.6.8 and 6.1.1.4'
Br Br -0.2901 2.4595 'International Tables Vol C Tables 4.2.6.8 and 6.1.1.4'

loop_
_geom_angle_atom_site_label_1
_geom_angle_atom_site_label_2
_geom_angle_atom_site_label_3
_geom_angle
C5 O1 C4 121.0(2)
C57 O13 C58 116.52(19)
C5 N1 C6 121.7(2)
C5 N1 H1 119.2
C6 N1 H1 119.2
C9 N2 C10 122.5(2)
C9 N2 H2 118.8
C10 N2 H2 118.8
C15 N3 C16 121.4(2)
C15 N3 H3 119.3
C16 N3 H3 119.3
C21 N4 C22 123.21(19)
C21 N4 H4 118.4
C22 N4 H4 118.4
C25 N5 C26 122.7(2)
C25 N5 H5 118.7
C26 N5 H5 118.7
C31 N6 C32 123.3(2)
C31 N6 H6 118.3
C32 N6 H6 118.3
C37 N7 C38 122.63(19)
C37 N7 H7 118.7
C38 N7 H7 118.7
C41 N8 C42 122.77(19)
C41 N8 H8 118.6
C42 N8 H8 118.6
C47 N9 C48 124.7(2)
C47 N9 H9 117.7
C48 N9 H9 117.7
C53 N10 C54 122.2(2)
C53 N10 H10 118.9
C54 N10 H10 118.9
C4 C1 H1A 109.5
C4 C1 H1B 109.5
H1A C1 H1B 109.5
C4 C1 H1C 109.5
H1A C1 H1C 109.5
H1B C1 H1C 109.5
C4 C2 H2A 109.5
C4 C2 H2B 109.5
H2A C2 H2B 109.5
C4 C2 H2C 109.5
H2A C2 H2C 109.5
H2B C2 H2C 109.5
C4 C3 H3A 109.5
C4 C3 H3B 109.5
H3A C3 H3B 109.5
C4 C3 H3C 109.5
H3A C3 H3C 109.5
H3B C3 H3C 109.5
O1 C4 C1 110.2(3)
O1 C4 C3 101.4(2)
C1 C4 C3 109.7(3)
O1 C4 C2 110.1(3)
C1 C4 C2 111.6(3)
C3 C4 C2 113.3(4)
O2 C5 O1 125.6(2)
O2 C5 N1 124.8(2)
O1 C5 N1 109.6(2)
N1 C6 C8 111.0(2)
N1 C6 C7 107.0(2)
C8 C6 C7 109.8(2)
N1 C6 C9 110.6(2)
C8 C6 C9 110.1(2)
C7 C6 C9 108.3(2)
C6 C7 H7A 109.5
C6 C7 H7B 109.5
H7A C7 H7B 109.5
C6 C7 H7C 109.5
H7A C7 H7C 109.5
H7B C7 H7C 109.5
C6 C8 H8A 109.5
C6 C8 H8B 109.5
H8A C8 H8B 109.5
C6 C8 H8C 109.5
H8A C8 H8C 109.5
H8B C8 H8C 109.5
O3 C9 N2 123.6(2)
O3 C9 C6 119.9(2)
N2 C9 C6 116.3(2)
N2 C10 C11 113.9(2)
N2 C10 C14 113.5(2)
C11 C10 C14 103.4(2)
N2 C10 H10A 108.6
C11 C10 H10A 108.6
C14 C10 H10A 108.6
C10 C11 C12 102.4(2)
C10 C11 H11A 111.3
C12 C11 H11A 111.3
C10 C11 H11B 111.3
C12 C11 H11B 111.3
H11A C11 H11B 109.2
C13 C12 C11 105.0(2)
C13 C12 H12A 110.7
C11 C12 H12A 110.7
C13 C12 H12B 110.7
C11 C12 H12B 110.7
H12A C12 H12B 108.8
C12 C13 C14 106.5(2)
C12 C13 H13A 110.4
C14 C13 H13A 110.4
C12 C13 H13B 110.4
C14 C13 H13B 110.4
H13A C13 H13B 108.6
C15 C14 C13 112.3(2)
C15 C14 C10 110.8(2)
C13 C14 C10 105.0(2)
C15 C14 H14 109.6
C13 C14 H14 109.6
C10 C14 H14 109.6
O4 C15 N3 122.6(2)
O4 C15 C14 121.5(2)
N3 C15 C14 115.8(2)
N3 C16 C17 112.8(2)
N3 C16 C20 112.9(2)
C17 C16 C20 105.5(2)
N3 C16 H16 108.5
C17 C16 H16 108.5
C20 C16 H16 108.5
C18 C17 C16 102.3(2)
C18 C17 H17A 111.3
C16 C17 H17A 111.3
C18 C17 H17B 111.3
C16 C17 H17B 111.3
H17A C17 H17B 109.2
C19 C18 C17 104.2(3)
C19 C18 H18A 110.9
C17 C18 H18A 110.9
C19 C18 H18B 110.9
C17 C18 H18B 110.9
H18A C18 H18B 108.9
C18 C19 C20 106.0(3)
C18 C19 H19A 110.5
C20 C19 H19A 110.5
C18 C19 H19B 110.5
C20 C19 H19B 110.5
H19A C19 H19B 108.7
C21 C20 C19 111.6(2)
C21 C20 C16 111.4(2)
C19 C20 C16 104.2(2)
C21 C20 H20 109.8
C19 C20 H20 109.8
C16 C20 H20 109.8
O5 C21 N4 122.8(2)
O5 C21 C20 121.2(2)
N4 C21 C20 116.0(2)
N4 C22 C23 110.5(2)
N4 C22 C24 107.12(19)
C23 C22 C24 110.4(2)
N4 C22 C25 112.04(19)
C23 C22 C25 109.98(19)
C24 C22 C25 106.7(2)
C22 C23 H23A 109.5
C22 C23 H23B 109.5
H23A C23 H23B 109.5
C22 C23 H23C 109.5
H23A C23 H23C 109.5
H23B C23 H23C 109.5
C22 C24 H24A 109.5
C22 C24 H24B 109.5
H24A C24 H24B 109.5
C22 C24 H24C 109.5
H24A C24 H24C 109.5
H24B C24 H24C 109.5
O6 C25 N5 123.4(2)
O6 C25 C22 120.2(2)
N5 C25 C22 116.1(2)
N5 C26 C27 112.78(19)
N5 C26 C30 113.89(19)
C27 C26 C30 103.07(19)
N5 C26 H26 109.0
C27 C26 H26 109.0
C30 C26 H26 109.0
C28 C27 C26 105.4(2)
C28 C27 H27A 110.7
C26 C27 H27A 110.7
C28 C27 H27B 110.7
C26 C27 H27B 110.7
H27A C27 H27B 108.8
C29 C28 C27 107.2(2)
C29 C28 H28A 110.3
C27 C28 H28A 110.3
C29 C28 H28B 110.3
C27 C28 H28B 110.3
H28A C28 H28B 108.5
C28 C29 C30 103.6(2)
C28 C29 H29A 111.0
C30 C29 H29A 111.0
C28 C29 H29B 111.0
C30 C29 H29B 111.0
H29A C29 H29B 109.0
C31 C30 C29 113.7(2)
C31 C30 C26 112.80(19)
C29 C30 C26 101.89(19)
C31 C30 H30 109.4
C29 C30 H30 109.4
C26 C30 H30 109.4
O7 C31 N6 122.5(2)
O7 C31 C30 122.2(2)
N6 C31 C30 115.3(2)
N6 C32 C33 111.1(2)
N6 C32 C36 113.06(19)
C33 C32 C36 105.8(2)
N6 C32 H32 108.9
C33 C32 H32 108.9
C36 C32 H32 108.9
C34 C33 C32 107.3(2)
C34 C33 H33A 110.3
C32 C33 H33A 110.3
C34 C33 H33B 110.3
C32 C33 H33B 110.3
H33A C33 H33B 108.5
C33 C34 C35 103.8(2)
C33 C34 H34A 111.0
C35 C34 H34A 111.0
C33 C34 H34B 111.0
C35 C34 H34B 111.0
H34A C34 H34B 109.0
C34 C35 C36 104.0(2)
C34 C35 H35A 111.0
C36 C35 H35A 111.0
C34 C35 H35B 111.0
C36 C35 H35B 111.0
H35A C35 H35B 109.0
C37 C36 C35 112.0(2)
C37 C36 C32 112.03(19)
C35 C36 C32 102.6(2)
C37 C36 H36 110.0
C35 C36 H36 110.0
C32 C36 H36 110.0
O8 C37 N7 122.2(2)
O8 C37 C36 121.1(2)
N7 C37 C36 116.7(2)
N7 C38 C39 110.3(2)
N7 C38 C40 107.7(2)
C39 C38 C40 110.1(2)
N7 C38 C41 112.57(19)
C39 C38 C41 109.81(19)
C40 C38 C41 106.2(2)
C38 C39 H39A 109.5
C38 C39 H39B 109.5
H39A C39 H39B 109.5
C38 C39 H39C 109.5
H39A C39 H39C 109.5
H39B C39 H39C 109.5
C38 C40 H40A 109.5
C38 C40 H40B 109.5
H40A C40 H40B 109.5
C38 C40 H40C 109.5
H40A C40 H40C 109.5
H40B C40 H40C 109.5
O9 C41 N8 123.6(2)
O9 C41 C38 119.6(2)
N8 C41 C38 116.5(2)
N8 C42 C43 113.71(18)
N8 C42 C46 113.65(19)
C43 C42 C46 102.6(2)
N8 C42 H42 108.9
C43 C42 H42 108.9
C46 C42 H42 108.9
C42 C43 C44 103.1(2)
C42 C43 H43A 111.1
C44 C43 H43A 111.1
C42 C43 H43B 111.1
C44 C43 H43B 111.1
H43A C43 H43B 109.1
C45 C44 C43 104.7(2)
C45 C44 H44A 110.8
C43 C44 H44A 110.8
C45 C44 H44B 110.8
C43 C44 H44B 110.8
H44A C44 H44B 108.9
C44 C45 C46 106.6(2)
C44 C45 H45A 110.4
C46 C45 H45A 110.4
C44 C45 H45B 110.4
C46 C45 H45B 110.4
H45A C45 H45B 108.6
C47 C46 C45 114.0(2)
C47 C46 C42 112.2(2)
C45 C46 C42 105.5(2)
C47 C46 H46 108.3
C45 C46 H46 108.3
C42 C46 H46 108.3
O10 C47 N9 122.9(2)
O10 C47 C46 122.6(2)
N9 C47 C46 114.6(2)
N9 C48 C49 111.6(2)
N9 C48 C52 112.48(19)
C49 C48 C52 104.93(19)
N9 C48 H48 109.2
C49 C48 H48 109.2
C52 C48 H48 109.2
C50A C49 C50 40.6(4)
C50A C49 C48 107.1(2)
C50 C49 C48 103.34(13)
C50A C49 H49A 137.6
C50 C49 H49A 111.1
C48 C49 H49A 111.1
C50A C49 H49B 72.3
C50 C49 H49B 111.1
C48 C49 H49B 111.1
H49A C49 H49B 109.1
C50A C49 H49C 110.5
C50 C49 H49C 74.6
C48 C49 H49C 110.2
H49A C49 H49C 38.2
H49B C49 H49C 135.3
C50A C49 H49D 110.2
C50 C49 H49D 141.9
C48 C49 H49D 110.3
H49A C49 H49D 72.9
H49B C49 H49D 39.9
H49C C49 H49D 108.5
C49 C50 C51 103.52(12)
C49 C50 H49C 36.5
C51 C50 H49C 132.3
C49 C50 H50A 111.1
C51 C50 H50A 111.1
H49C C50 H50A 109.0
C49 C50 H50B 111.1
C51 C50 H50B 111.0
H49C C50 H50B 78.4
H50A C50 H50B 109.0
C49 C50 H51D 126.5
C51 C50 H51D 36.8
H49C C50 H51D 132.8
H50A C50 H51D 116.4
H50B C50 H51D 75.3
C51 C50A C49 104.0(2)
C51 C50A H50A 101.0
C49 C50A H50A 100.5
C51 C50A H50C 111.0
C49 C50A H50C 111.0
H50A C50A H50C 17.9
C51 C50A H50D 111.0
C49 C50A H50D 111.0
H50A C50A H50D 126.9
H50C C50A H50D 109.0
C50A C51 C50 40.6(4)
C50A C51 C52 102.5(3)
C50 C51 C52 107.59(12)
C50A C51 H51A 74.9
C50 C51 H51A 110.2
C52 C51 H51A 110.2
C50A C51 H51B 142.8
C50 C51 H51B 110.2
C52 C51 H51B 110.2
H51A C51 H51B 108.5
C50A C51 H51C 111.1
C50 C51 H51C 136.8
C52 C51 H51C 111.2
H51A C51 H51C 37.7
H51B C51 H51C 73.2
C50A C51 H51D 111.6
C50 C51 H51D 72.5
C52 C51 H51D 111.2
H51A C51 H51D 135.1
H51B C51 H51D 39.7
H51C C51 H51D 109.1
C53 C52 C51 113.99(12)
C53 C52 C48 110.84(17)
C51 C52 C48 104.70(12)
C53 C52 H52 109.1
C51 C52 H52 109.1
C48 C52 H52 109.1
O11 C53 N10 121.4(2)
O11 C53 C52 122.4(2)
N10 C53 C52 116.2(2)
N10 C54 C55 108.3(2)
N10 C54 C57 110.0(2)
C55 C54 C57 107.2(2)
N10 C54 C56 110.9(2)
C55 C54 C56 110.6(2)
C57 C54 C56 109.8(2)
C54 C55 H55A 109.5
C54 C55 H55B 109.5
H55A C55 H55B 109.5
C54 C55 H55C 109.5
H55A C55 H55C 109.5
H55B C55 H55C 109.5
C54 C56 H56A 109.5
C54 C56 H56B 109.5
H56A C56 H56B 109.5
C54 C56 H56C 109.5
H56A C56 H56C 109.5
H56B C56 H56C 109.5
O12 C57 O13 124.6(2)
O12 C57 C54 124.2(2)
O13 C57 C54 110.9(2)
O13 C58 C59 111.5(2)
O13 C58 H58A 109.3
C59 C58 H58A 109.3
O13 C58 H58B 109.3
C59 C58 H58B 109.3
H58A C58 H58B 108.0
C60 C59 C64 119.5(3)
C60 C59 C58 119.6(2)
C64 C59 C58 120.8(2)
C59 C60 C61 119.9(3)
C59 C60 H60 120.0
C61 C60 H60 120.0
C62 C61 C60 119.4(3)
C62 C61 H61 120.3
C60 C61 H61 120.3
C61 C62 C63 122.3(3)
C61 C62 Br1 118.9(2)
C63 C62 Br1 118.8(2)
C62 C63 C64 117.7(3)
C62 C63 H63 121.1
C64 C63 H63 121.1
C59 C64 C63 121.3(2)
C59 C64 H64 119.4
C63 C64 H64 119.4
C65 O14 H14A 109.5
O14 C65 H65A 109.5
O14 C65 H65B 109.5
H65A C65 H65B 109.5
O14 C65 H65C 109.5
H65A C65 H65C 109.5
H65B C65 H65C 109.5
C66 O15 H15 109.5
O15 C66 H66A 109.5
O15 C66 H66B 109.5
H66A C66 H66B 109.5
O15 C66 H66C 109.5
H66A C66 H66C 109.5
H66B C66 H66C 109.5
C67A O16A H16B 109.5
O16A C67A H67D 109.5
O16A C67A H67E 109.5
H67D C67A H67E 109.5
O16A C67A H67F 109.5
H67D C67A H67F 109.5
H67E C67A H67F 109.5

loop_
_geom_bond_atom_site_label_1
_geom_bond_atom_site_label_2
_geom_bond_distance
_geom_bond_publ_flag
Br1 C62 1.899(3) yes
O1 C5 1.337(3) ?
O1 C4 1.468(3) ?
O2 C5 1.224(3) ?
O3 C9 1.235(3) ?
O4 C15 1.234(3) ?
O5 C21 1.236(3) ?
O6 C25 1.231(3) ?
O7 C31 1.240(3) ?
O8 C37 1.238(3) ?
O9 C41 1.230(3) ?
O10 C47 1.227(3) ?
O11 C53 1.239(3) ?
O12 C57 1.205(3) ?
O13 C57 1.343(3) ?
O13 C58 1.453(3) ?
N1 C5 1.351(3) ?
N1 C6 1.462(3) ?
N1 H1 0.8800 ?
N2 C9 1.327(4) ?
N2 C10 1.448(3) ?
N2 H2 0.8800 ?
N3 C15 1.340(3) ?
N3 C16 1.456(3) ?
N3 H3 0.8800 ?
N4 C21 1.345(3) ?
N4 C22 1.468(3) ?
N4 H4 0.8800 ?
N5 C25 1.340(3) ?
N5 C26 1.453(3) ?
N5 H5 0.8800 ?
N6 C31 1.335(3) ?
N6 C32 1.456(3) ?
N6 H6 0.8800 ?
N7 C37 1.346(3) ?
N7 C38 1.463(3) ?
N7 H7 0.8800 ?
N8 C41 1.341(3) ?
N8 C42 1.459(3) ?
N8 H8 0.8800 ?
N9 C47 1.340(3) ?
N9 C48 1.453(3) ?
N9 H9 0.8800 ?
N10 C53 1.330(3) ?
N10 C54 1.460(3) ?
N10 H10 0.8800 ?
C1 C4 1.510(4) ?
C1 H1A 0.9800 ?
C1 H1B 0.9800 ?
C1 H1C 0.9800 ?
C2 C4 1.538(6) ?
C2 H2A 0.9800 ?
C2 H2B 0.9800 ?
C2 H2C 0.9800 ?
C3 C4 1.529(5) ?
C3 H3A 0.9800 ?
C3 H3B 0.9800 ?
C3 H3C 0.9800 ?
C6 C8 1.530(4) ?
C6 C7 1.536(3) ?
C6 C9 1.543(4) ?
C7 H7A 0.9800 ?
C7 H7B 0.9800 ?
C7 H7C 0.9800 ?
C8 H8A 0.9800 ?
C8 H8B 0.9800 ?
C8 H8C 0.9800 ?
C10 C11 1.530(4) ?
C10 C14 1.553(3) ?
C10 H10A 1.0000 ?
C11 C12 1.538(4) ?
C11 H11A 0.9900 ?
C11 H11B 0.9900 ?
C12 C13 1.534(4) ?
C12 H12A 0.9900 ?
C12 H12B 0.9900 ?
C13 C14 1.546(4) ?
C13 H13A 0.9900 ?
C13 H13B 0.9900 ?
C14 C15 1.516(3) ?
C14 H14 1.0000 ?
C16 C17 1.528(4) ?
C16 C20 1.551(3) ?
C16 H16 1.0000 ?
C17 C18 1.504(5) ?
C17 H17A 0.9900 ?
C17 H17B 0.9900 ?
C18 C19 1.500(6) ?
C18 H18A 0.9900 ?
C18 H18B 0.9900 ?
C19 C20 1.547(4) ?
C19 H19A 0.9900 ?
C19 H19B 0.9900 ?
C20 C21 1.513(3) ?
C20 H20 1.0000 ?
C22 C23 1.535(3) ?
C22 C24 1.536(3) ?
C22 C25 1.543(3) ?
C23 H23A 0.9800 ?
C23 H23B 0.9800 ?
C23 H23C 0.9800 ?
C24 H24A 0.9800 ?
C24 H24B 0.9800 ?
C24 H24C 0.9800 ?
C26 C27 1.539(3) ?
C26 C30 1.550(3) ?
C26 H26 1.0000 ?
C27 C28 1.531(4) ?
C27 H27A 0.9900 ?
C27 H27B 0.9900 ?
C28 C29 1.529(4) ?
C28 H28A 0.9900 ?
C28 H28B 0.9900 ?
C29 C30 1.531(3) ?
C29 H29A 0.9900 ?
C29 H29B 0.9900 ?
C30 C31 1.514(3) ?
C30 H30 1.0000 ?
C32 C33 1.549(3) ?
C32 C36 1.553(3) ?
C32 H32 1.0000 ?
C33 C34 1.505(4) ?
C33 H33A 0.9900 ?
C33 H33B 0.9900 ?
C34 C35 1.535(4) ?
C34 H34A 0.9900 ?
C34 H34B 0.9900 ?
C35 C36 1.536(4) ?
C35 H35A 0.9900 ?
C35 H35B 0.9900 ?
C36 C37 1.510(3) ?
C36 H36 1.0000 ?
C38 C39 1.528(4) ?
C38 C40 1.530(3) ?
C38 C41 1.549(3) ?
C39 H39A 0.9800 ?
C39 H39B 0.9800 ?
C39 H39C 0.9800 ?
C40 H40A 0.9800 ?
C40 H40B 0.9800 ?
C40 H40C 0.9800 ?
C42 C43 1.524(3) ?
C42 C46 1.553(3) ?
C42 H42 1.0000 ?
C43 C44 1.530(4) ?
C43 H43A 0.9900 ?
C43 H43B 0.9900 ?
C44 C45 1.529(4) ?
C44 H44A 0.9900 ?
C44 H44B 0.9900 ?
C45 C46 1.534(4) ?
C45 H45A 0.9900 ?
C45 H45B 0.9900 ?
C46 C47 1.519(3) ?
C46 H46 1.0000 ?
C48 C49 1.533(3) ?
C48 C52 1.553(3) ?
C48 H48 1.0000 ?
C49 C50A 1.520(3) ?
C49 C50 1.5219 ?
C49 H49A 0.9900 ?
C49 H49B 0.9900 ?
C49 H49C 0.9700 ?
C49 H49D 0.9701 ?
C50 C51 1.527(2) ?
C50 H49C 1.5725 ?
C50 H50A 0.9700 ?
C50 H50B 0.9701 ?
C50 H51D 1.5435 ?
C50A C51 1.518(3) ?
C50A H50A 1.1662 ?
C50A H50C 0.9900 ?
C50A H50D 0.9900 ?
C51 C52 1.5380 ?
C51 H51A 0.9900 ?
C51 H51B 0.9900 ?
C51 H51C 0.9700 ?
C51 H51D 0.9698 ?
C52 C53 1.518(3) ?
C52 H52 1.0000 ?
C54 C55 1.529(4) ?
C54 C57 1.531(4) ?
C54 C56 1.543(4) ?
C55 H55A 0.9800 ?
C55 H55B 0.9800 ?
C55 H55C 0.9800 ?
C56 H56A 0.9800 ?
C56 H56B 0.9800 ?
C56 H56C 0.9800 ?
C58 C59 1.501(4) ?
C58 H58A 0.9900 ?
C58 H58B 0.9900 ?
C59 C60 1.385(4) ?
C59 C64 1.389(4) ?
C60 C61 1.402(5) ?
C60 H60 0.9500 ?
C61 C62 1.363(5) ?
C61 H61 0.9500 ?
C62 C63 1.392(4) ?
C63 C64 1.392(4) ?
C63 H63 0.9500 ?
C64 H64 0.9500 ?
O14 C65 1.436(5) ?
O14 H14A 0.8400 ?
C65 H65A 0.9800 ?
C65 H65B 0.9800 ?
C65 H65C 0.9800 ?
O15 C66 1.406(4) ?
O15 H15 0.8400 ?
C66 H66A 0.9800 ?
C66 H66B 0.9800 ?
C66 H66C 0.9800 ?
O16 C67 1.425(2) ?
O16 H16A 0.8400 ?
C67 H67A 0.9800 ?
C67 H67B 0.9800 ?
C67 H67C 0.9800 ?
O16A C67A 1.430(2) ?
O16A H16B 0.8400 ?
C67A H67D 0.9800 ?
C67A H67E 0.9800 ?
C67A H67F 0.9800 ?

loop_
_geom_hbond_atom_site_label_D
_geom_hbond_atom_site_label_H
_geom_hbond_atom_site_label_A
_geom_hbond_distance_DH
_geom_hbond_distance_HA
_geom_hbond_distance_DA
_geom_hbond_angle_DHA
_geom_hbond_site_symmetry_A
N1 H1 O14 0.88 2.12 2.881(3) 143.9 1_656
N2 H2 O15 0.88 2.23 3.001(3) 145.6 1_656
N3 H3 O2 0.88 2.50 2.964(3) 113.8 .
N4 H4 O3 0.88 2.02 2.868(3) 160.1 .
N5 H5 O4 0.88 2.24 2.940(3) 136.8 .
N6 H6 O5 0.88 2.35 2.897(3) 120.2 .
N7 H7 O6 0.88 2.06 2.905(3) 161.2 .
N8 H8 O7 0.88 2.20 2.933(3) 140.6 .
N9 H9 O8 0.88 2.14 2.910(3) 145.9 .
N10 H10 O9 0.88 2.01 2.867(3) 165.7 .
O14 H14A O11 0.84 1.83 2.668(3) 177.2 .
O15 H15 O16 0.84 1.90 2.715(4) 164.8 .

loop_
_geom_torsion_atom_site_label_1
_geom_torsion_atom_site_label_2
_geom_torsion_atom_site_label_3
_geom_torsion_atom_site_label_4
_geom_torsion
C5 O1 C4 C1 66.9(3)
C5 O1 C4 C3 -176.9(3)
C5 O1 C4 C2 -56.7(4)
C4 O1 C5 O2 -4.7(4)
C4 O1 C5 N1 176.5(2)
C6 N1 C5 O2 17.3(4)
C6 N1 C5 O1 -163.9(2)
C5 N1 C6 C8 62.7(3)
C5 N1 C6 C7 -177.5(2)
C5 N1 C6 C9 -59.7(3)
C10 N2 C9 O3 -2.4(4)
C10 N2 C9 C6 -176.5(2)
N1 C6 C9 O3 144.4(2)
C8 C6 C9 O3 21.4(3)
C7 C6 C9 O3 -98.6(3)
N1 C6 C9 N2 -41.2(3)
C8 C6 C9 N2 -164.2(2)
C7 C6 C9 N2 75.7(3)
C9 N2 C10 C11 136.3(3)
C9 N2 C10 C14 -105.6(3)
N2 C10 C11 C12 165.6(2)
C14 C10 C11 C12 41.9(3)
C10 C11 C12 C13 -37.6(3)
C11 C12 C13 C14 18.6(3)
C12 C13 C14 C15 127.8(2)
C12 C13 C14 C10 7.3(3)
N2 C10 C14 C15 84.0(3)
C11 C10 C14 C15 -152.0(2)
N2 C10 C14 C13 -154.5(2)
C11 C10 C14 C13 -30.6(3)
C16 N3 C15 O4 -7.1(4)
C16 N3 C15 C14 172.5(2)
C13 C14 C15 O4 -42.0(3)
C10 C14 C15 O4 75.0(3)
C13 C14 C15 N3 138.4(2)
C10 C14 C15 N3 -104.6(2)
C15 N3 C16 C17 154.2(2)
C15 N3 C16 C20 -86.2(3)
N3 C16 C17 C18 158.8(3)
C20 C16 C17 C18 35.0(3)
C16 C17 C18 C19 -42.7(3)
C17 C18 C19 C20 34.0(3)
C18 C19 C20 C21 108.6(3)
C18 C19 C20 C16 -11.7(3)
N3 C16 C20 C21 101.5(2)
C17 C16 C20 C21 -134.9(2)
N3 C16 C20 C19 -138.0(2)
C17 C16 C20 C19 -14.4(3)
C22 N4 C21 O5 6.0(4)
C22 N4 C21 C20 -174.3(2)
C19 C20 C21 O5 -54.3(3)
C16 C20 C21 O5 61.7(3)
C19 C20 C21 N4 125.9(3)
C16 C20 C21 N4 -118.0(2)
C21 N4 C22 C23 62.8(3)
C21 N4 C22 C24 -176.8(2)
C21 N4 C22 C25 -60.2(3)
C26 N5 C25 O6 -2.0(3)
C26 N5 C25 C22 -175.8(2)
N4 C22 C25 O6 152.5(2)
C23 C22 C25 O6 29.2(3)
C24 C22 C25 O6 -90.5(3)
N4 C22 C25 N5 -33.4(3)
C23 C22 C25 N5 -156.7(2)
C24 C22 C25 N5 83.5(2)
C25 N5 C26 C27 141.2(2)
C25 N5 C26 C30 -101.8(2)
N5 C26 C27 C28 151.0(2)
C30 C26 C27 C28 27.8(3)
C26 C27 C28 C29 -2.8(3)
C27 C28 C29 C30 -23.6(3)
C28 C29 C30 C31 162.1(2)
C28 C29 C30 C26 40.5(3)
N5 C26 C30 C31 72.9(2)
C27 C26 C30 C31 -164.57(19)
N5 C26 C30 C29 -164.8(2)
C27 C26 C30 C29 -42.3(2)
C32 N6 C31 O7 -2.4(4)
C32 N6 C31 C30 178.1(2)
C29 C30 C31 O7 -32.3(3)
C26 C30 C31 O7 83.0(3)
C29 C30 C31 N6 147.1(2)
C26 C30 C31 N6 -97.5(2)
C31 N6 C32 C33 157.0(2)
C31 N6 C32 C36 -84.3(3)
N6 C32 C33 C34 123.2(2)
C36 C32 C33 C34 0.2(3)
C32 C33 C34 C35 23.8(3)
C33 C34 C35 C36 -39.3(3)
C34 C35 C36 C37 159.2(2)
C34 C35 C36 C32 38.9(3)
N6 C32 C36 C37 94.0(2)
C33 C32 C36 C37 -144.3(2)
N6 C32 C36 C35 -145.7(2)
C33 C32 C36 C35 -24.0(2)
C38 N7 C37 O8 8.8(4)
C38 N7 C37 C36 -169.4(2)
C35 C36 C37 O8 -50.7(3)
C32 C36 C37 O8 64.0(3)
C35 C36 C37 N7 127.5(2)
C32 C36 C37 N7 -117.8(2)
C37 N7 C38 C39 62.5(3)
C37 N7 C38 C40 -177.3(2)
C37 N7 C38 C41 -60.5(3)
C42 N8 C41 O9 -1.5(4)
C42 N8 C41 C38 -175.1(2)
N7 C38 C41 O9 153.6(2)
C39 C38 C41 O9 30.3(3)
C40 C38 C41 O9 -88.8(3)
N7 C38 C41 N8 -32.6(3)
C39 C38 C41 N8 -155.9(2)
C40 C38 C41 N8 85.0(2)
C41 N8 C42 C43 130.0(2)
C41 N8 C42 C46 -113.1(2)
N8 C42 C43 C44 164.9(2)
C46 C42 C43 C44 41.7(2)
C42 C43 C44 C45 -37.6(3)
C43 C44 C45 C46 18.3(3)
C44 C45 C46 C47 131.0(2)
C44 C45 C46 C42 7.4(3)
N8 C42 C46 C47 81.8(2)
C43 C42 C46 C47 -155.0(2)
N8 C42 C46 C45 -153.6(2)
C43 C42 C46 C45 -30.3(2)
C48 N9 C47 O10 0.3(4)
C48 N9 C47 C46 -179.2(2)
C45 C46 C47 O10 -16.8(4)
C42 C46 C47 O10 103.0(3)
C45 C46 C47 N9 162.7(2)
C42 C46 C47 N9 -77.5(3)
C47 N9 C48 C49 124.9(3)
C47 N9 C48 C52 -117.5(3)
N9 C48 C49 C50A 117.1(4)
C52 C48 C49 C50A -5.0(4)
N9 C48 C49 C50 159.12(16)
C52 C48 C49 C50 37.03(16)
C50A C49 C50 C51 61.4(3)
C48 C49 C50 C51 -39.35(13)
C50 C49 C50A C51 -62.3(3)
C48 C49 C50A C51 28.4(6)
C49 C50A C51 C50 62.0(3)
C49 C50A C51 C52 -40.5(6)
C49 C50 C51 C50A -61.7(3)
C49 C50 C51 C52 27.16(7)
C50A C51 C52 C53 158.7(3)
C50 C51 C52 C53 116.93(19)
C50A C51 C52 C48 37.5(3)
C50 C51 C52 C48 -4.35(14)
N9 C48 C52 C53 95.1(2)
C49 C48 C52 C53 -143.4(2)
N9 C48 C52 C51 -141.53(16)
C49 C48 C52 C51 -20.02(18)
C54 N10 C53 O11 -1.4(4)
C54 N10 C53 C52 178.4(2)
C51 C52 C53 O11 -36.1(3)
C48 C52 C53 O11 81.7(3)
C51 C52 C53 N10 144.15(17)
C48 C52 C53 N10 -98.0(2)
C53 N10 C54 C55 167.1(2)
C53 N10 C54 C57 50.2(3)
C53 N10 C54 C56 -71.5(3)
C58 O13 C57 O12 3.2(4)
C58 O13 C57 C54 177.00(19)
N10 C54 C57 O12 -142.8(3)
C55 C54 C57 O12 99.6(3)
C56 C54 C57 O12 -20.5(4)
N10 C54 C57 O13 43.4(3)
C55 C54 C57 O13 -74.2(3)
C56 C54 C57 O13 165.7(2)
C57 O13 C58 C59 98.6(3)
O13 C58 C59 C60 -126.5(3)
O13 C58 C59 C64 57.1(3)
C64 C59 C60 C61 1.4(4)
C58 C59 C60 C61 -175.0(3)
C59 C60 C61 C62 -1.3(5)
C60 C61 C62 C63 0.2(5)
C60 C61 C62 Br1 -179.8(2)
C61 C62 C63 C64 0.7(4)
Br1 C62 C63 C64 -179.3(2)
C60 C59 C64 C63 -0.5(4)
C58 C59 C64 C63 175.9(2)
C62 C63 C64 C59 -0.6(4)
